data_7117400
loop_
_publ_author_name
'Yan-Qing Jiao'
'Hong-Ying Zang'
'Xin-Long Wang'
'En-Long Zhou'
'Bai-Qiao Song'
'Chun-Gang Wang'
'Kui-Zhan Shao'
'Zhong-Min Su'

_publ_section_title
;
 Self-assembled arrays of polyoxometalate-based metal-organic nanotubes
 for proton conduction and magnetism
;
_journal_name_full Chem.Commun.
_journal_page_first 11313
_journal_paper_doi 10.1039/C5cc03357H
_journal_volume 51
_journal_year 2015
_chemical_formula_moiety 'C18 H76 Cu9 N36 O88 P2 W18'
_chemical_formula_sum 'C18 H76 Cu9 N36 O88 P2 W18'
_chemical_formula_weight 6148.25
_chemical_name_systematic
; 
 ? 
;
_space_group_IT_number 176
_symmetry_cell_setting hexagonal
_symmetry_space_group_name_Hall '-P 6c'
_symmetry_space_group_name_H-M 'P 63/m'
_atom_sites_solution_hydrogens geom
_atom_sites_solution_primary direct
_atom_sites_solution_secondary difmap
_audit_creation_method SHELXL-97
_audit_update_record
;
2015-04-22 deposited with the CCDC.
2015-05-26 downloaded from the CCDC.
;
_cell_angle_alpha 90.00
_cell_angle_beta 90.00
_cell_angle_gamma 120.00
_cell_formula_units_Z 2
_cell_length_a 20.640(4)
_cell_length_b 20.640(4)
_cell_length_c 14.742(5)
_cell_measurement_reflns_used 31623
_cell_measurement_temperature 296(2)
_cell_measurement_theta_max 25.00
_cell_measurement_theta_min 1.79
_cell_volume 5439(2)
_computing_cell_refinement 'SMART (Bruker, 1997)'
_computing_data_collection 'SMART (Bruker, 1997)'
_computing_data_reduction SAINT
_computing_molecular_graphics 'SHELXTL-PLUS (Sheldrick, 1990)'
_computing_publication_material SHELXL-97
_computing_structure_refinement 'SHELXL-97 (Sheldrick, 1997)'
_computing_structure_solution 'SHELXS-97 (Sheldrick, 1990)'
_diffrn_ambient_temperature 296(2)
_diffrn_measured_fraction_theta_full 0.999
_diffrn_measured_fraction_theta_max 0.999
_diffrn_measurement_device_type 'Bruker APEX CCD area-detector'
_diffrn_measurement_method '\w scans'
_diffrn_radiation_monochromator graphite
_diffrn_radiation_source 'fine-focus sealed tube'
_diffrn_radiation_type MoK\a
_diffrn_radiation_wavelength 0.71069
_diffrn_reflns_av_R_equivalents 0.0889
_diffrn_reflns_av_sigmaI/netI 0.0422
_diffrn_reflns_limit_h_max 24
_diffrn_reflns_limit_h_min -23
_diffrn_reflns_limit_k_max 17
_diffrn_reflns_limit_k_min -24
_diffrn_reflns_limit_l_max 17
_diffrn_reflns_limit_l_min -17
_diffrn_reflns_number 31623
_diffrn_reflns_theta_full 25.00
_diffrn_reflns_theta_max 25.00
_diffrn_reflns_theta_min 1.79
_exptl_absorpt_coefficient_mu 20.815
_exptl_absorpt_correction_T_max 0.0073
_exptl_absorpt_correction_T_min 0.0048
_exptl_absorpt_correction_type multi-scan
_exptl_absorpt_process_details 'SADABS(Sheldrick, 1996)'
_exptl_crystal_colour darkgreen
_exptl_crystal_density_diffrn 3.754
_exptl_crystal_density_method 'not measured'
_exptl_crystal_description cylinder
_exptl_crystal_F_000 5526
_exptl_crystal_size_max 0.28
_exptl_crystal_size_mid 0.25
_exptl_crystal_size_min 0.24
_refine_diff_density_max 2.845
_refine_diff_density_min -2.995
_refine_diff_density_rms 0.411
_refine_ls_extinction_coef 0.00019(3)
_refine_ls_extinction_expression Fc^*^=kFc[1+0.001xFc^2^\l^3^/sin(2\q)]^-1/4^
_refine_ls_extinction_method SHELXL
_refine_ls_goodness_of_fit_ref 1.051
_refine_ls_hydrogen_treatment constr
_refine_ls_matrix_type full
_refine_ls_number_parameters 287
_refine_ls_number_reflns 3335
_refine_ls_number_restraints 343
_refine_ls_restrained_S_all 1.032
_refine_ls_R_factor_all 0.0789
_refine_ls_R_factor_gt 0.0527
_refine_ls_shift/su_max 0.001
_refine_ls_shift/su_mean 0.000
_refine_ls_structure_factor_coef Fsqd
_refine_ls_weighting_details 'calc w=1/[\s^2^(Fo^2^)+(0.0624P)^2^+177.9424P] where P=(Fo^2^+2Fc^2^)/3'
_refine_ls_weighting_scheme calc
_refine_ls_wR_factor_gt 0.1283
_refine_ls_wR_factor_ref 0.1476
_reflns_number_gt 2450
_reflns_number_total 3335
_reflns_threshold_expression >2sigma(I)
_cod_data_source_file c5cc03357h2.cif
_cod_data_source_block 1
_cod_depositor_comments
;
The following automatic conversions were performed:

'_refine_ls_hydrogen_treatment' value 'CONSTR' changed to 'constr'
according to the built-in table from CIF Core dictionary named
'cif_core.dic' version 2.4.1 from 2010-06-29.

Automatic conversion script
Id: cif_fix_values 3392 2015-05-12 13:50:21Z andrius 
;
_cod_original_sg_symbol_H-M P63/m
_cod_database_code 7117400

loop_
_symmetry_equiv_pos_as_xyz
'x, y, z'
'x-y, x, z+1/2'
'-y, x-y, z'
'-x, -y, z+1/2'
'-x+y, -x, z'
'y, -x+y, z+1/2'
'-x, -y, -z'
'-x+y, -x, -z-1/2'
'y, -x+y, -z'
'x, y, -z-1/2'
'x-y, x, -z'
'-y, x-y, -z-1/2'

loop_
_atom_site_label
_atom_site_type_symbol
_atom_site_fract_x
_atom_site_fract_y
_atom_site_fract_z
_atom_site_U_iso_or_equiv
_atom_site_adp_type
_atom_site_occupancy
_atom_site_symmetry_multiplicity
_atom_site_calc_flag
_atom_site_refinement_flags
_atom_site_disorder_assembly
_atom_site_disorder_group
Cu1 Cu 0.24742(10) 0.10638(10) 0.13753(15) 0.0380(5) Uani 1 1 d U . .
Cu2 Cu 0.21959(16) 0.23419(15) 0.2500 0.0402(7) Uani 1 2 d SU . .
P1 P 0.6667 0.3333 0.1163(4) 0.0244(12) Uani 1 3 d SU . .
W2 W 0.58264(4) 0.44549(4) 0.12309(5) 0.0408(2) Uani 1 1 d U . .
W3 W 0.47219(3) 0.25673(4) 0.12304(5) 0.0396(2) Uani 1 1 d U . .
W1A W 0.67832(7) 0.43289(7) -0.08305(6) 0.0702(4) Uani 0.85 1 d PU . .
W1B W 0.5761(4) 0.3409(4) -0.0845(5) 0.0659(17) Uani 0.15 1 d PU . .
C2 C 0.1680(7) -0.0232(7) 0.0102(9) 0.041(3) Uani 1 1 d GU . .
H2A H 0.1323 -0.0517 0.0536 0.050 Uiso 1 1 calc R . .
N3 N 0.1673(5) -0.0436(5) -0.0764(7) 0.040(3) Uani 1 1 d GU . .
N2 N 0.2275(6) 0.0116(5) -0.1181(7) 0.043(3) Uani 1 1 d GU . .
C1 C 0.2655(7) 0.0660(7) -0.0571(9) 0.044(3) Uani 1 1 d GDU . .
C3 C 0.3261(10) 0.0170(10) 0.1763(13) 0.049(3) Uani 1 1 d U . .
N1 N 0.2284(8) 0.0451(8) 0.0248(10) 0.044(3) Uani 1 1 d GU . .
N4 N 0.3280(8) 0.1283(8) -0.0699(12) 0.064(4) Uani 1 1 d DU . .
H4A H 0.3494 0.1380 -0.1221 0.077 Uiso 1 1 calc R . .
H4B H 0.3479 0.1598 -0.0261 0.077 Uiso 1 1 calc R . .
N5 N 0.2919(8) 0.0541(7) 0.2017(10) 0.043(3) Uani 1 1 d U . .
N6 N 0.3458(12) -0.0070(12) 0.2500 0.050(4) Uani 1 2 d SU . .
N7 N 0.3331(17) -0.0072(18) 0.098(2) 0.056(7) Uani 0.50 1 d PU . .
H7A H 0.3134 0.0004 0.0503 0.067 Uiso 0.50 1 calc PR . .
H7B H 0.3575 -0.0307 0.0927 0.067 Uiso 0.50 1 calc PR . .
O1 O 0.7554(7) 0.4944(7) 0.0019(8) 0.050(3) Uani 1 1 d U . .
O2 O 0.7428(13) 0.3985(13) -0.1364(14) 0.107(7) Uani 1 1 d U . .
O3 O 0.6863(11) 0.4990(11) -0.1584(13) 0.109(6) Uani 1 1 d U . .
O4 O 0.6667 0.3333 0.0101(12) 0.037(3) Uani 1 3 d SU . .
O5 O 0.6077(8) 0.4332(8) 0.0021(9) 0.060(4) Uani 1 1 d U . .
O6 O 0.6868(6) 0.5041(6) 0.1455(8) 0.048(3) Uani 1 1 d U . .
O7 O 0.5550(8) 0.5080(7) 0.1009(10) 0.064(4) Uani 1 1 d U . .
O8 O 0.5698(9) 0.4400(9) 0.2500 0.047(4) Uani 1 2 d SU . .
O9 O 0.6005(6) 0.3405(6) 0.1469(7) 0.039(2) Uani 1 1 d U . .
O10 O 0.4888(7) 0.3567(7) 0.1063(9) 0.054(3) Uani 1 1 d U . .
O11 O 0.4672(9) 0.2680(9) 0.2500 0.044(4) Uani 1 2 d SU . .
O12 O 0.3786(7) 0.2082(7) 0.1009(9) 0.051(3) Uani 1 1 d U . .
O13 O 0.2671(8) 0.1691(8) 0.2500 0.036(4) Uani 1 2 d SU . .
H13A H 0.3140 0.1994 0.2500 0.044 Uiso 1 2 d SR . .
O14 O 0.3133(16) 0.3424(15) 0.2500 0.110(9) Uani 1 2 d SU . .
H14A H 0.3379 0.3658 0.2968 0.132 Uiso 1 1 d R . .
O15 O 0.1186(8) 0.2466(9) 0.2500 0.037(4) Uani 1 2 d SU . .
H15A H 0.1233 0.2899 0.2500 0.044 Uiso 1 2 d SR . .
H15B H 0.0753 0.2079 0.2500 0.044 Uiso 1 2 d SR . .
O1W O 0.1242(8) 0.0213(8) 0.2500 0.036(3) Uani 1 2 d SU . .
H1 H 0.0981 0.0169 0.2966 0.044 Uiso 1 1 d R . .
O2W O 0.0000 0.0000 0.399(4) 0.167(6) Uani 1 3 d SU . .
O3W O 0.171(2) 0.399(2) 0.2500 0.179(16) Uani 1 2 d SU . .
H3 H 0.1234 0.3945 0.2366 0.215 Uiso 0.50 1 d PR . .
H4 H 0.2082 0.4356 0.2109 0.215 Uiso 0.50 1 d PR . .
O5W O 0.420(3) 0.911(3) 0.2500 0.22(2) Uani 1 2 d SU . .
H7 H 0.3882 0.9262 0.2500 0.260 Uiso 1 2 d SR . .
O4W O 0.3786(16) 0.4026(15) 0.4139(19) 0.165(10) Uani 1 1 d U . .
H5 H 0.3595 0.4282 0.3946 0.198 Uiso 1 1 d R . .
H6 H 0.4259 0.4295 0.4107 0.198 Uiso 1 1 d R . .

loop_
_atom_site_aniso_label
_atom_site_aniso_U_11
_atom_site_aniso_U_22
_atom_site_aniso_U_33
_atom_site_aniso_U_23
_atom_site_aniso_U_13
_atom_site_aniso_U_12
Cu1 0.0348(10) 0.0249(9) 0.0615(13) -0.0047(9) -0.0055(9) 0.0202(8)
Cu2 0.0341(15) 0.0277(14) 0.0667(19) 0.000 0.000 0.0215(12)
P1 0.0271(18) 0.0271(18) 0.019(3) 0.000 0.000 0.0135(9)
W2 0.0341(4) 0.0317(4) 0.0581(5) 0.0096(3) -0.0074(3) 0.0176(3)
W3 0.0249(4) 0.0377(4) 0.0516(5) -0.0054(3) -0.0138(3) 0.0123(3)
W1A 0.0929(8) 0.0895(8) 0.0281(5) 0.0258(5) -0.0007(5) 0.0456(7)
W1B 0.069(4) 0.079(4) 0.048(3) 0.008(3) -0.014(3) 0.035(3)
C2 0.036(5) 0.033(5) 0.053(6) 0.000(5) 0.001(5) 0.016(4)
N3 0.033(5) 0.031(5) 0.053(5) -0.001(4) 0.004(4) 0.014(4)
N2 0.037(5) 0.033(5) 0.057(5) -0.004(4) 0.005(4) 0.016(4)
C1 0.037(5) 0.038(5) 0.055(6) -0.005(5) 0.000(5) 0.017(4)
C3 0.046(6) 0.049(6) 0.057(6) -0.003(5) -0.003(5) 0.027(5)
N1 0.041(5) 0.035(5) 0.056(5) -0.004(5) -0.003(5) 0.019(4)
N4 0.054(7) 0.055(7) 0.062(7) -0.009(6) 0.007(6) 0.011(6)
N5 0.043(6) 0.039(5) 0.056(6) -0.003(5) -0.003(5) 0.027(5)
N6 0.052(7) 0.048(7) 0.059(7) 0.000 0.000 0.032(6)
N7 0.051(9) 0.058(10) 0.061(10) -0.007(8) -0.008(8) 0.029(7)
O1 0.056(6) 0.050(6) 0.044(6) 0.019(5) 0.008(5) 0.026(5)
O2 0.114(10) 0.119(10) 0.070(9) -0.004(8) 0.000(8) 0.045(8)
O3 0.120(9) 0.109(8) 0.088(8) 0.023(7) 0.000(7) 0.050(7)
O4 0.042(4) 0.042(4) 0.027(6) 0.000 0.000 0.021(2)
O5 0.070(7) 0.066(7) 0.050(6) 0.012(5) -0.014(5) 0.039(6)
O6 0.042(6) 0.043(6) 0.053(6) 0.006(5) 0.001(5) 0.018(5)
O7 0.067(6) 0.050(6) 0.084(7) 0.019(5) -0.009(6) 0.036(5)
O8 0.044(7) 0.050(8) 0.055(8) 0.000 0.000 0.030(6)
O9 0.038(5) 0.042(5) 0.033(5) 0.002(4) -0.004(4) 0.017(4)
O10 0.045(6) 0.050(6) 0.065(7) 0.003(5) -0.005(5) 0.022(5)
O11 0.037(7) 0.043(7) 0.054(8) 0.000 0.000 0.022(6)
O12 0.041(6) 0.042(6) 0.069(7) -0.010(5) -0.019(5) 0.020(5)
O13 0.032(7) 0.029(6) 0.056(7) 0.000 0.000 0.021(5)
O14 0.106(12) 0.100(12) 0.100(12) 0.000 0.000 0.033(8)
O15 0.036(4) 0.038(4) 0.039(4) 0.000 0.000 0.021(2)
O1W 0.027(5) 0.036(5) 0.048(5) 0.000 0.000 0.017(4)
O2W 0.167(5) 0.167(5) 0.168(8) 0.000 0.000 0.084(3)
O3W 0.179(16) 0.179(16) 0.180(16) 0.000 0.000 0.090(9)
O5W 0.22(2) 0.22(2) 0.22(2) 0.000 0.000 0.110(11)
O4W 0.161(11) 0.168(11) 0.167(11) -0.008(4) 0.003(4) 0.083(6)

loop_
_atom_type_symbol
_atom_type_description
_atom_type_scat_dispersion_real
_atom_type_scat_dispersion_imag
_atom_type_scat_source
C C 0.0033 0.0016 'International Tables Vol C Tables 4.2.6.8 and 6.1.1.4'
H H 0.0000 0.0000 'International Tables Vol C Tables 4.2.6.8 and 6.1.1.4'
Cu Cu 0.3201 1.2651 'International Tables Vol C Tables 4.2.6.8 and 6.1.1.4'
N N 0.0061 0.0033 'International Tables Vol C Tables 4.2.6.8 and 6.1.1.4'
O O 0.0106 0.0060 'International Tables Vol C Tables 4.2.6.8 and 6.1.1.4'
P P 0.1023 0.0942 'International Tables Vol C Tables 4.2.6.8 and 6.1.1.4'
W W -0.8490 6.8722 'International Tables Vol C Tables 4.2.6.8 and 6.1.1.4'

loop_
_geom_angle_atom_site_label_1
_geom_angle_atom_site_label_2
_geom_angle_atom_site_label_3
_geom_angle
_geom_angle_site_symmetry_1
_geom_angle_site_symmetry_3
N5 Cu1 N3 174.9(11) . 11
N5 Cu1 N1 92.9(6) . .
N3 Cu1 N1 90.4(10) 11 .
N5 Cu1 O13 87.5(5) . .
N3 Cu1 O13 89.1(10) 11 .
N1 Cu1 O13 179.3(5) . .
N2 Cu2 N2 173(4) 2 11
N2 Cu2 O13 88.1(18) 2 .
N2 Cu2 O13 88.1(11) 11 .
N2 Cu2 O14 93(3) 2 .
N2 Cu2 O14 93.3(17) 11 .
O13 Cu2 O14 102.2(9) . .
N2 Cu2 O15 90(2) 2 .
N2 Cu2 O15 90.2(12) 11 .
O13 Cu2 O15 150.5(6) . .
O14 Cu2 O15 107.2(9) . .
O9 P1 O9 111.5(4) 3_655 5_665
O9 P1 O9 111.5(4) 3_655 .
O9 P1 O9 111.5(4) 5_665 .
O9 P1 O4 107.3(5) 3_655 .
O9 P1 O4 107.3(5) 5_665 .
O9 P1 O4 107.3(5) . .
O7 W2 O8 98.5(7) . .
O7 W2 O6 104.8(6) . .
O8 W2 O6 86.9(6) . .
O7 W2 O10 98.1(6) . .
O8 W2 O10 91.5(7) . .
O6 W2 O10 157.0(5) . .
O7 W2 O5 98.0(6) . .
O8 W2 O5 163.5(6) . .
O6 W2 O5 87.2(6) . .
O10 W2 O5 87.9(6) . .
O7 W2 O9 170.1(5) . .
O8 W2 O9 83.1(5) . .
O6 W2 O9 85.0(4) . .
O10 W2 O9 72.0(4) . .
O5 W2 O9 80.9(5) . .
O12 W3 O6 103.8(5) . 3_655
O12 W3 O11 98.4(7) . .
O6 W3 O11 88.7(6) 3_655 .
O12 W3 O1 97.2(6) . 3_655
O6 W3 O1 88.1(5) 3_655 3_655
O11 W3 O1 164.4(6) . 3_655
O12 W3 O10 98.4(5) . .
O6 W3 O10 157.7(5) 3_655 .
O11 W3 O10 89.3(6) . .
O1 W3 O10 87.9(6) 3_655 .
O12 W3 O9 171.0(5) . .
O6 W3 O9 85.2(5) 3_655 .
O11 W3 O9 82.7(5) . .
O1 W3 O9 81.8(4) 3_655 .
O10 W3 O9 72.6(4) . .
O3 W1A W1B 110.7(7) . 5_665
O3 W1A O2 101.7(10) . 3_655
W1B W1A O2 106.1(8) 5_665 3_655
O3 W1A O1 100.3(8) . .
W1B W1A O1 63.9(4) 5_665 .
O2 W1A O1 157.9(7) 3_655 .
O3 W1A O5 101.1(8) . .
W1B W1A O5 139.7(4) 5_665 .
O2 W1A O5 90.2(8) 3_655 .
O1 W1A O5 87.2(5) . .
O3 W1A O2 102.5(10) . .
W1B W1A O2 27.3(6) 5_665 .
O2 W1A O2 82.8(14) 3_655 .
O1 W1A O2 90.8(8) . .
O5 W1A O2 156.2(7) . .
O3 W1A W1B 112.7(7) . .
W1B W1A W1B 120.3(4) 5_665 .
O2 W1A W1B 26.8(6) 3_655 .
O1 W1A W1B 139.6(4) . .
O5 W1A W1B 64.6(5) . .
O2 W1A W1B 103.6(7) . .
O3 W1A O4 174.5(8) . .
W1B W1A O4 67.3(2) 5_665 .
O2 W1A O4 74.4(7) 3_655 .
O1 W1A O4 83.5(4) . .
O5 W1A O4 82.9(4) . .
O2 W1A O4 73.3(7) . .
W1B W1A O4 65.6(2) . .
O2 W1B W1A 80.9(16) 3_655 3_655
O2 W1B W1A 69.2(15) 3_655 .
W1A W1B W1A 119.6(4) 3_655 .
O2 W1B O1 138.3(17) 3_655 3_655
W1A W1B O1 58.9(4) 3_655 3_655
W1A W1B O1 138.8(5) . 3_655
O2 W1B O5 122.3(17) 3_655 .
W1A W1B O5 139.7(5) 3_655 .
W1A W1B O5 55.7(4) . .
O1 W1B O5 97.3(6) 3_655 .
O2 W1B O4 93.2(15) 3_655 .
W1A W1B O4 66.3(2) 3_655 .
W1A W1B O4 64.7(2) . .
O1 W1B O4 81.2(5) 3_655 .
O5 W1B O4 78.9(4) . .
N3 C2 N1 109.7(9) . .
N3 C2 H2A 125.1 . .
N1 C2 H2A 125.1 . .
C2 N3 N2 108.0 . .
C2 N3 Cu1 130.8(7) . 9
N2 N3 Cu1 120.1(6) . 9
N3 N2 C1 108.0 . .
N3 N2 Cu2 120.3(7) . 9
C1 N2 Cu2 129.7(7) . 9
N4 C1 N2 127.2(12) . .
N4 C1 N1 123.9(14) . .
N2 C1 N1 108.9(8) . .
N7 C3 N5 132(2) . .
N7 C3 N6 118(2) . .
N5 C3 N6 109.3(17) . .
C2 N1 C1 105.4(13) . .
C2 N1 Cu1 125.2(11) . .
C1 N1 Cu1 128.7(10) . .
C1 N4 H4A 120.0 . .
C1 N4 H4B 120.0 . .
H4A N4 H4B 120.0 . .
C3 N5 N5 106.3(10) . 10_556
C3 N5 Cu1 135.0(13) . .
N5 N5 Cu1 118.7(4) 10_556 .
C3 N6 C3 109(2) 10_556 .
C3 N7 H7A 120.0 . .
C3 N7 H7B 120.0 . .
H7A N7 H7B 120.0 . .
W3 O1 W1A 149.3(7) 5_665 .
W3 O1 W1B 136.8(7) 5_665 5_665
W1A O1 W1B 57.2(4) . 5_665
W1B O2 W1A 84.1(16) 5_665 5_665
W1B O2 W1A 71.8(15) 5_665 .
W1A O2 W1A 122.2(11) 5_665 .
P1 O4 W1A 125.2(3) . 5_665
P1 O4 W1A 125.2(3) . 3_655
W1A O4 W1A 90.1(5) 5_665 3_655
P1 O4 W1A 125.2(3) . .
W1A O4 W1A 90.1(5) 5_665 .
W1A O4 W1A 90.1(5) 3_655 .
P1 O4 W1B 125.5(4) . 3_655
W1A O4 W1B 46.5(3) 5_665 3_655
W1A O4 W1B 49.8(3) 3_655 3_655
W1A O4 W1B 109.2(7) . 3_655
P1 O4 W1B 125.5(4) . 5_665
W1A O4 W1B 49.8(3) 5_665 5_665
W1A O4 W1B 109.2(7) 3_655 5_665
W1A O4 W1B 46.5(3) . 5_665
W1B O4 W1B 89.6(5) 3_655 5_665
P1 O4 W1B 125.5(4) . .
W1A O4 W1B 109.2(7) 5_665 .
W1A O4 W1B 46.5(3) 3_655 .
W1A O4 W1B 49.8(3) . .
W1B O4 W1B 89.6(5) 3_655 .
W1B O4 W1B 89.6(5) 5_665 .
W2 O5 W1A 149.9(7) . .
W2 O5 W1B 134.8(7) . .
W1A O5 W1B 59.7(5) . .
W3 O6 W2 151.0(7) 5_665 .
W2 O8 W2 165.9(10) 10_556 .
P1 O9 W3 128.4(6) . .
P1 O9 W2 126.8(6) . .
W3 O9 W2 91.0(4) . .
W2 O10 W3 124.3(6) . .
W3 O11 W3 162.0(10) 10_556 .
Cu1 O13 Cu1 110.7(7) . 10_556
Cu1 O13 Cu2 114.7(4) . .
Cu1 O13 Cu2 114.7(4) 10_556 .
Cu1 O13 H13A 105.2 . .
Cu1 O13 H13A 105.2 10_556 .
Cu2 O13 H13A 105.2 . .
Cu2 O14 H14A 125.1 . .
Cu2 O15 H15A 120.1 . .
Cu2 O15 H15B 119.9 . .
H15A O15 H15B 120.0 . .
H3 O3W H4 108.9 . .
H5 O4W H6 108.3 . .

loop_
_geom_bond_atom_site_label_1
_geom_bond_atom_site_label_2
_geom_bond_distance
_geom_bond_site_symmetry_2
Cu1 N5 1.972(13) .
Cu1 N3 1.98(3) 11
Cu1 N1 2.004(15) .
Cu1 O13 2.016(8) .
Cu2 N2 1.95(7) 2
Cu2 N2 1.95(5) 11
Cu2 O13 2.021(14) .
Cu2 O14 2.10(3) .
Cu2 O15 2.222(15) .
P1 O9 1.514(11) 3_655
P1 O9 1.514(11) 5_665
P1 O9 1.514(11) .
P1 O4 1.566(18) .
W2 O7 1.683(12) .
W2 O8 1.885(2) .
W2 O6 1.896(12) .
W2 O10 1.903(12) .
W2 O5 1.909(14) .
W2 O9 2.398(11) .
W3 O12 1.706(11) .
W3 O6 1.852(12) 3_655
W3 O11 1.895(3) .
W3 O1 1.900(13) 3_655
W3 O10 1.932(12) .
W3 O9 2.355(11) .
W1A O3 1.701(19) .
W1A W1B 1.886(7) 5_665
W1A O2 1.89(2) 3_655
W1A O1 1.922(13) .
W1A O5 1.927(15) .
W1A O2 1.96(2) .
W1A W1B 2.012(7) .
W1A O4 2.382(10) .
W1B O2 0.91(2) 3_655
W1B W1A 1.886(7) 3_655
W1B O1 2.016(15) 3_655
W1B O5 2.107(16) .
W1B O4 2.399(12) .
C2 N3 1.342(9) .
C2 N1 1.353(17) .
C2 H2A 0.9300 .
N3 N2 1.343(9) .
N3 Cu1 1.978(9) 9
N2 C1 1.343(9) .
N2 Cu2 1.949(10) 9
C1 N4 1.302(14) .
C1 N1 1.378(19) .
C3 N7 1.30(4) .
C3 N5 1.33(2) .
C3 N6 1.34(2) .
N4 H4A 0.8600 .
N4 H4B 0.8600 .
N5 N5 1.42(3) 10_556
N6 C3 1.34(2) 10_556
N7 H7A 0.8600 .
N7 H7B 0.8600 .
O1 W3 1.900(13) 5_665
O1 W1B 2.016(15) 5_665
O2 W1B 0.91(2) 5_665
O2 W1A 1.89(2) 5_665
O4 W1A 2.382(10) 5_665
O4 W1A 2.382(10) 3_655
O4 W1B 2.399(12) 3_655
O4 W1B 2.399(12) 5_665
O6 W3 1.852(12) 5_665
O8 W2 1.885(2) 10_556
O11 W3 1.895(3) 10_556
O13 Cu1 2.016(8) 10_556
O13 H13A 0.8501 .
O14 H14A 0.8500 .
O15 H15A 0.8499 .
O15 H15B 0.8500 .
O1W H1 0.8500 .
O3W H3 0.9600 .
O3W H4 0.9601 .
O5W H7 0.8498 .
O4W H5 0.8501 .
O4W H6 0.8500 .

loop_
_geom_torsion_atom_site_label_1
_geom_torsion_atom_site_label_2
_geom_torsion_atom_site_label_3
_geom_torsion_atom_site_label_4
_geom_torsion
_geom_torsion_site_symmetry_1
_geom_torsion_site_symmetry_2
_geom_torsion_site_symmetry_3
_geom_torsion_site_symmetry_4
O3 W1A W1B O2 70.1(18) . . . 3_655
W1B W1A W1B O2 -63.5(16) 5_665 . . 3_655
O1 W1A W1B O2 -147.8(16) . . . 3_655
O5 W1A W1B O2 162.0(17) . . . 3_655
O2 W1A W1B O2 -40.0(16) . . . 3_655
O4 W1A W1B O2 -104.2(16) . . . 3_655
O3 W1A W1B W1A 135.7(9) . . . 3_655
W1B W1A W1B W1A 2.2(7) 5_665 . . 3_655
O2 W1A W1B W1A 65.6(16) 3_655 . . 3_655
O1 W1A W1B W1A -82.2(8) . . . 3_655
O5 W1A W1B W1A -132.3(6) . . . 3_655
O2 W1A W1B W1A 25.6(8) . . . 3_655
O4 W1A W1B W1A -38.6(5) . . . 3_655
O3 W1A W1B O1 -148.9(11) . . . 3_655
W1B W1A W1B O1 77.6(10) 5_665 . . 3_655
O2 W1A W1B O1 141.1(19) 3_655 . . 3_655
O1 W1A W1B O1 -6.7(13) . . . 3_655
O5 W1A W1B O1 -56.9(9) . . . 3_655
O2 W1A W1B O1 101.0(11) . . . 3_655
O4 W1A W1B O1 36.8(8) . . . 3_655
O3 W1A W1B O5 -91.9(9) . . . .
W1B W1A W1B O5 134.5(5) 5_665 . . .
O2 W1A W1B O5 -162.0(17) 3_655 . . .
O1 W1A W1B O5 50.2(8) . . . .
O2 W1A W1B O5 158.0(8) . . . .
O4 W1A W1B O5 93.8(6) . . . .
O3 W1A W1B O4 174.3(9) . . . .
W1B W1A W1B O4 40.7(6) 5_665 . . .
O2 W1A W1B O4 104.2(16) 3_655 . . .
O1 W1A W1B O4 -43.6(7) . . . .
O5 W1A W1B O4 -93.8(6) . . . .
O2 W1A W1B O4 64.2(8) . . . .
N1 C2 N3 N2 0.2(12) . . . .
N1 C2 N3 Cu1 168.4(10) . . . 9
C2 N3 N2 C1 0.0 . . . .
Cu1 N3 N2 C1 -169.7(10) 9 . . .
C2 N3 N2 Cu2 -165.2(10) . . . 9
Cu1 N3 N2 Cu2 25.1(9) 9 . . 9
N3 N2 C1 N4 178.3(18) . . . .
Cu2 N2 C1 N4 -18(2) 9 . . .
N3 N2 C1 N1 -0.1(11) . . . .
Cu2 N2 C1 N1 163.2(11) 9 . . .
N3 C2 N1 C1 -0.2(18) . . . .
N3 C2 N1 Cu1 171.1(9) . . . .
N4 C1 N1 C2 -178.3(15) . . . .
N2 C1 N1 C2 0.2(18) . . . .
N4 C1 N1 Cu1 11(2) . . . .
N2 C1 N1 Cu1 -170.7(9) . . . .
N5 Cu1 N1 C2 84.1(14) . . . .
N3 Cu1 N1 C2 -100(2) 11 . . .
O13 Cu1 N1 C2 -144(48) . . . .
N5 Cu1 N1 C1 -106.6(14) . . . .
N3 Cu1 N1 C1 69.4(14) 11 . . .
O13 Cu1 N1 C1 25(50) . . . .
N7 C3 N5 N5 170(2) . . . 10_556
N6 C3 N5 N5 1.2(18) . . . 10_556
N7 C3 N5 Cu1 -11(4) . . . .
N6 C3 N5 Cu1 179.6(14) . . . .
N3 Cu1 N5 C3 -105(15) 11 . . .
N1 Cu1 N5 C3 25.1(17) . . . .
O13 Cu1 N5 C3 -154.4(17) . . . .
N3 Cu1 N5 N5 73(15) 11 . . 10_556
N1 Cu1 N5 N5 -156.7(5) . . . 10_556
O13 Cu1 N5 N5 23.8(5) . . . 10_556
N7 C3 N6 C3 -172.8(18) . . . 10_556
N5 C3 N6 C3 -2(3) . . . 10_556
O3 W1A O1 W3 124.1(15) . . . 5_665
W1B W1A O1 W3 -127.7(14) 5_665 . . 5_665
O2 W1A O1 W3 -60(3) 3_655 . . 5_665
O5 W1A O1 W3 23.3(13) . . . 5_665
O2 W1A O1 W3 -133.0(14) . . . 5_665
W1B W1A O1 W3 -20.7(17) . . . 5_665
O4 W1A O1 W3 -59.9(13) . . . 5_665
O3 W1A O1 W1B -108.2(8) . . . 5_665
O2 W1A O1 W1B 67(2) 3_655 . . 5_665
O5 W1A O1 W1B 151.0(5) . . . 5_665
O2 W1A O1 W1B -5.3(7) . . . 5_665
W1B W1A O1 W1B 107.0(6) . . . 5_665
O4 W1A O1 W1B 67.8(4) . . . 5_665
O3 W1A O2 W1B 111.1(15) . . . 5_665
O2 W1A O2 W1B -148.5(13) 3_655 . . 5_665
O1 W1A O2 W1B 10.3(14) . . . 5_665
O5 W1A O2 W1B -74(3) . . . 5_665
W1B W1A O2 W1B -131.5(13) . . . 5_665
O4 W1A O2 W1B -72.7(13) . . . 5_665
O3 W1A O2 W1A -178.4(13) . . . 5_665
W1B W1A O2 W1A 70.5(15) 5_665 . . 5_665
O2 W1A O2 W1A -78.0(15) 3_655 . . 5_665
O1 W1A O2 W1A 80.8(13) . . . 5_665
O5 W1A O2 W1A -4(3) . . . 5_665
W1B W1A O2 W1A -61.1(14) . . . 5_665
O4 W1A O2 W1A -2.2(11) . . . 5_665
O9 P1 O4 W1A -59.0(4) 3_655 . . 5_665
O9 P1 O4 W1A 61.0(4) 5_665 . . 5_665
O9 P1 O4 W1A -179.0(4) . . . 5_665
O9 P1 O4 W1A 61.0(4) 3_655 . . 3_655
O9 P1 O4 W1A -179.0(4) 5_665 . . 3_655
O9 P1 O4 W1A -59.0(4) . . . 3_655
O9 P1 O4 W1A -179.0(4) 3_655 . . .
O9 P1 O4 W1A -59.0(4) 5_665 . . .
O9 P1 O4 W1A 61.0(4) . . . .
O9 P1 O4 W1B -1.1(5) 3_655 . . 3_655
O9 P1 O4 W1B 118.9(5) 5_665 . . 3_655
O9 P1 O4 W1B -121.1(5) . . . 3_655
O9 P1 O4 W1B -121.1(5) 3_655 . . 5_665
O9 P1 O4 W1B -1.1(5) 5_665 . . 5_665
O9 P1 O4 W1B 118.9(5) . . . 5_665
O9 P1 O4 W1B 118.9(5) 3_655 . . .
O9 P1 O4 W1B -121.1(5) 5_665 . . .
O9 P1 O4 W1B -1.1(5) . . . .
O3 W1A O4 P1 178(100) . . . .
W1B W1A O4 P1 108.1(3) 5_665 . . .
O2 W1A O4 P1 -136.5(7) 3_655 . . .
O1 W1A O4 P1 43.7(4) . . . .
O5 W1A O4 P1 -44.3(4) . . . .
O2 W1A O4 P1 136.4(7) . . . .
W1B W1A O4 P1 -109.6(3) . . . .
O3 W1A O4 W1A 43(7) . . . 5_665
W1B W1A O4 W1A -26.9(3) 5_665 . . 5_665
O2 W1A O4 W1A 88.5(8) 3_655 . . 5_665
O1 W1A O4 W1A -91.3(4) . . . 5_665
O5 W1A O4 W1A -179.2(5) . . . 5_665
O2 W1A O4 W1A 1.5(7) . . . 5_665
W1B W1A O4 W1A 115.5(5) . . . 5_665
O3 W1A O4 W1A -47(7) . . . 3_655
W1B W1A O4 W1A -116.9(5) 5_665 . . 3_655
O2 W1A O4 W1A -1.5(7) 3_655 . . 3_655
O1 W1A O4 W1A 178.7(5) . . . 3_655
O5 W1A O4 W1A 90.7(5) . . . 3_655
O2 W1A O4 W1A -88.6(8) . . . 3_655
W1B W1A O4 W1A 25.4(3) . . . 3_655
O3 W1A O4 W1B 0(7) . . . 3_655
W1B W1A O4 W1B -70.1(3) 5_665 . . 3_655
O2 W1A O4 W1B 45.4(8) 3_655 . . 3_655
O1 W1A O4 W1B -134.5(4) . . . 3_655
O5 W1A O4 W1B 137.6(4) . . . 3_655
O2 W1A O4 W1B -41.7(7) . . . 3_655
W1B W1A O4 W1B 72.3(3) . . . 3_655
O3 W1A O4 W1B 70(7) . . . 5_665
O2 W1A O4 W1B 115.4(9) 3_655 . . 5_665
O1 W1A O4 W1B -64.4(5) . . . 5_665
O5 W1A O4 W1B -152.3(5) . . . 5_665
O2 W1A O4 W1B 28.4(7) . . . 5_665
W1B W1A O4 W1B 142.3(6) . . . 5_665
O3 W1A O4 W1B -72(7) . . . .
W1B W1A O4 W1B -142.3(6) 5_665 . . .
O2 W1A O4 W1B -26.9(7) 3_655 . . .
O1 W1A O4 W1B 153.3(5) . . . .
O5 W1A O4 W1B 65.3(5) . . . .
O2 W1A O4 W1B -114.0(8) . . . .
O2 W1B O4 P1 174.0(15) 3_655 . . .
W1A W1B O4 P1 -107.4(2) 3_655 . . .
W1A W1B O4 P1 108.9(2) . . . .
O1 W1B O4 P1 -47.5(5) 3_655 . . .
O5 W1B O4 P1 51.8(5) . . . .
O2 W1B O4 W1A -7.8(16) 3_655 . . 5_665
W1A W1B O4 W1A 70.8(2) 3_655 . . 5_665
W1A W1B O4 W1A -72.9(3) . . . 5_665
O1 W1B O4 W1A 130.6(4) 3_655 . . 5_665
O5 W1B O4 W1A -130.1(4) . . . 5_665
O2 W1B O4 W1A -78.6(16) 3_655 . . 3_655
W1A W1B O4 W1A -143.7(4) . . . 3_655
O1 W1B O4 W1A 59.8(4) 3_655 . . 3_655
O5 W1B O4 W1A 159.1(6) . . . 3_655
O2 W1B O4 W1A 65.1(15) 3_655 . . .
W1A W1B O4 W1A 143.7(4) 3_655 . . .
O1 W1B O4 W1A -156.5(5) 3_655 . . .
O5 W1B O4 W1A -57.2(4) . . . .
O2 W1B O4 W1B -50.8(15) 3_655 . . 3_655
W1A W1B O4 W1B 27.8(3) 3_655 . . 3_655
W1A W1B O4 W1B -115.9(4) . . . 3_655
O1 W1B O4 W1B 87.6(6) 3_655 . . 3_655
O5 W1B O4 W1B -173.1(5) . . . 3_655
O2 W1B O4 W1B 38.9(16) 3_655 . . 5_665
W1A W1B O4 W1B 117.4(4) 3_655 . . 5_665
W1A W1B O4 W1B -26.3(3) . . . 5_665
O1 W1B O4 W1B 177.3(5) 3_655 . . 5_665
O5 W1B O4 W1B -83.4(6) . . . 5_665
O7 W2 O5 W1A 127.6(15) . . . .
O8 W2 O5 W1A -46(3) . . . .
O6 W2 O5 W1A 23.0(15) . . . .
O10 W2 O5 W1A -134.5(15) . . . .
O9 W2 O5 W1A -62.4(15) . . . .
O7 W2 O5 W1B -125.4(10) . . . .
O8 W2 O5 W1B 61(3) . . . .
O6 W2 O5 W1B 130.0(10) . . . .
O10 W2 O5 W1B -27.5(10) . . . .
O9 W2 O5 W1B 44.6(9) . . . .
O3 W1A O5 W2 -121.9(16) . . . .
W1B W1A O5 W2 20(2) 5_665 . . .
O2 W1A O5 W2 136.1(16) 3_655 . . .
O1 W1A O5 W2 -21.9(15) . . . .
O2 W1A O5 W2 64(3) . . . .
W1B W1A O5 W2 128.1(16) . . . .
O4 W1A O5 W2 61.9(15) . . . .
O3 W1A O5 W1B 109.9(8) . . . .
W1B W1A O5 W1B -107.7(6) 5_665 . . .
O2 W1A O5 W1B 8.0(7) 3_655 . . .
O1 W1A O5 W1B -150.1(4) . . . .
O2 W1A O5 W1B -64.6(19) . . . .
O4 W1A O5 W1B -66.3(3) . . . .
O2 W1B O5 W2 -166.2(19) 3_655 . . .
W1A W1B O5 W2 -49.2(15) 3_655 . . .
W1A W1B O5 W2 -146.2(11) . . . .
O1 W1B O5 W2 0.0(11) 3_655 . . .
O4 W1B O5 W2 -79.4(9) . . . .
O2 W1B O5 W1A -20.0(18) 3_655 . . .
W1A W1B O5 W1A 97.0(8) 3_655 . . .
O1 W1B O5 W1A 146.2(5) 3_655 . . .
O4 W1B O5 W1A 66.8(4) . . . .
O7 W2 O6 W3 -126.9(14) . . . 5_665
O8 W2 O6 W3 135.1(15) . . . 5_665
O10 W2 O6 W3 49(2) . . . 5_665
O5 W2 O6 W3 -29.4(14) . . . 5_665
O9 W2 O6 W3 51.7(14) . . . 5_665
O7 W2 O8 W2 -113(4) . . . 10_556
O6 W2 O8 W2 -9(4) . . . 10_556
O10 W2 O8 W2 148(4) . . . 10_556
O5 W2 O8 W2 61(5) . . . 10_556
O9 W2 O8 W2 77(4) . . . 10_556
O9 P1 O9 W3 -53.8(12) 3_655 . . .
O9 P1 O9 W3 -179.3(4) 5_665 . . .
O4 P1 O9 W3 63.4(7) . . . .
O9 P1 O9 W2 177.8(4) 3_655 . . .
O9 P1 O9 W2 52.4(12) 5_665 . . .
O4 P1 O9 W2 -64.9(7) . . . .
O12 W3 O9 P1 -133(3) . . . .
O6 W3 O9 P1 40.0(8) 3_655 . . .
O11 W3 O9 P1 129.3(9) . . . .
O1 W3 O9 P1 -48.8(8) 3_655 . . .
O10 W3 O9 P1 -139.2(9) . . . .
O12 W3 O9 W2 8(3) . . . .
O6 W3 O9 W2 -179.0(5) 3_655 . . .
O11 W3 O9 W2 -89.7(6) . . . .
O1 W3 O9 W2 92.3(5) 3_655 . . .
O10 W3 O9 W2 1.9(5) . . . .
O7 W2 O9 P1 134(3) . . . .
O8 W2 O9 P1 -126.0(9) . . . .
O6 W2 O9 P1 -38.5(8) . . . .
O10 W2 O9 P1 140.2(9) . . . .
O5 W2 O9 P1 49.5(8) . . . .
O7 W2 O9 W3 -8(4) . . . .
O8 W2 O9 W3 91.9(6) . . . .
O6 W2 O9 W3 179.4(5) . . . .
O10 W2 O9 W3 -1.9(5) . . . .
O5 W2 O9 W3 -92.6(5) . . . .
O7 W2 O10 W3 -178.3(9) . . . .
O8 W2 O10 W3 -79.5(9) . . . .
O6 W2 O10 W3 6(2) . . . .
O5 W2 O10 W3 84.0(8) . . . .
O9 W2 O10 W3 2.8(7) . . . .
O12 W3 O10 W2 178.1(8) . . . .
O6 W3 O10 W2 -5(2) 3_655 . . .
O11 W3 O10 W2 79.7(9) . . . .
O1 W3 O10 W2 -84.9(8) 3_655 . . .
O9 W3 O10 W2 -2.8(7) . . . .
O12 W3 O11 W3 108(3) . . . 10_556
O6 W3 O11 W3 4(3) 3_655 . . 10_556
O1 W3 O11 W3 -74(4) 3_655 . . 10_556
O10 W3 O11 W3 -154(3) . . . 10_556
O9 W3 O11 W3 -81(3) . . . 10_556
N5 Cu1 O13 Cu1 -38.5(7) . . . 10_556
N3 Cu1 O13 Cu1 145.4(14) 11 . . 10_556
N1 Cu1 O13 Cu1 -170(100) . . . 10_556
N5 Cu1 O13 Cu2 -170.3(7) . . . .
N3 Cu1 O13 Cu2 13.6(15) 11 . . .
N1 Cu1 O13 Cu2 58(49) . . . .
N2 Cu2 O13 Cu1 152(3) 2 . . .
N2 Cu2 O13 Cu1 -22.1(18) 11 . . .
O14 Cu2 O13 Cu1 -115.1(6) . . . .
O15 Cu2 O13 Cu1 64.9(6) . . . .
N2 Cu2 O13 Cu1 22(3) 2 . . 10_556
N2 Cu2 O13 Cu1 -151.9(17) 11 . . 10_556
O14 Cu2 O13 Cu1 115.1(6) . . . 10_556
O15 Cu2 O13 Cu1 -64.9(6) . . . 10_556
